data_7213787
loop_
_publ_author_name
'Li, Huijun'
'Xu, Zhouqing'
'Zhao, Bei'
'Jia, Yanyuan'
'Ding, Ran'
'Hou, Hongwei'
'Fan, Yaoting'

_publ_section_title
;
 Nuclearity control of manganese polymers dependent on structural
 differences in the coligands and magnetic properties studies
;
_journal_issue 12
_journal_name_full CrystEngComm
_journal_page_first 2470
_journal_paper_doi 10.1039/c3ce41553h
_journal_volume 16
_journal_year 2014
_chemical_formula_sum 'C58 H72 Mn4 N28 O32'
_chemical_formula_weight 1893.20
_chemical_name_systematic
; 
 ? 
;
_space_group_IT_number 62
_symmetry_cell_setting orthorhombic
_symmetry_space_group_name_Hall '-P 2ac 2n'
_symmetry_space_group_name_H-M 'P n m a'
_atom_sites_solution_hydrogens geom
_atom_sites_solution_primary direct
_atom_sites_solution_secondary difmap
_audit_creation_method SHELXL-97
_cell_angle_alpha 90.00
_cell_angle_beta 90.00
_cell_angle_gamma 90.00
_cell_formula_units_Z 4
_cell_length_a 15.365(3)
_cell_length_b 31.833(6)
_cell_length_c 16.779(3)
_cell_measurement_reflns_used 21061
_cell_measurement_temperature 293(2)
_cell_measurement_theta_max 27.8286
_cell_measurement_theta_min 1.9075
_cell_volume 8207(3)
_computing_structure_refinement 'SHELXL-97 (Sheldrick, 1997)'
_computing_structure_solution 'SHELXS-97 (Sheldrick, 1990)'
_diffrn_ambient_temperature 293(2)
_diffrn_detector_area_resol_mean 28.5714
_diffrn_measured_fraction_theta_full 0.998
_diffrn_measured_fraction_theta_max 0.998
_diffrn_measurement_device_type
;
Saturn724 (4x4 bin mode)
;
_diffrn_measurement_method dtprofit.ref
_diffrn_radiation_monochromator graphite
_diffrn_radiation_source 'fine-focus sealed tube'
_diffrn_radiation_type MoK\a
_diffrn_radiation_wavelength 0.71073
_diffrn_reflns_av_R_equivalents 0.0000
_diffrn_reflns_av_sigmaI/netI 0.0545
_diffrn_reflns_limit_h_max 18
_diffrn_reflns_limit_h_min 0
_diffrn_reflns_limit_k_max 37
_diffrn_reflns_limit_k_min 0
_diffrn_reflns_limit_l_max 19
_diffrn_reflns_limit_l_min 0
_diffrn_reflns_number 7356
_diffrn_reflns_theta_full 25.00
_diffrn_reflns_theta_max 25.00
_diffrn_reflns_theta_min 1.91
_diffrn_standards_decay_% 0
_diffrn_standards_interval_count 0
_diffrn_standards_interval_time 0
_diffrn_standards_number 0
_exptl_absorpt_coefficient_mu 0.701
_exptl_absorpt_correction_T_max 1.0000
_exptl_absorpt_correction_T_min 0.7247
_exptl_absorpt_correction_type multi-scan
_exptl_crystal_colour Colorless
_exptl_crystal_density_diffrn 1.532
_exptl_crystal_density_method 'not measured'
_exptl_crystal_description Prism
_exptl_crystal_F_000 3888
_exptl_crystal_size_max 0.2000
_exptl_crystal_size_mid 0.2000
_exptl_crystal_size_min 0.2000
_refine_diff_density_max 0.977
_refine_diff_density_min -0.658
_refine_diff_density_rms 0.088
_refine_ls_extinction_method none
_refine_ls_goodness_of_fit_ref 1.104
_refine_ls_hydrogen_treatment mixed
_refine_ls_matrix_type full
_refine_ls_number_parameters 574
_refine_ls_number_reflns 7356
_refine_ls_number_restraints 39
_refine_ls_restrained_S_all 1.120
_refine_ls_R_factor_all 0.1058
_refine_ls_R_factor_gt 0.0878
_refine_ls_shift/su_max 0.057
_refine_ls_shift/su_mean 0.002
_refine_ls_structure_factor_coef Fsqd
_refine_ls_weighting_details 'calc w=1/[\s^2^(Fo^2^)+(0.0817P)^2^+27.0112P] where P=(Fo^2^+2Fc^2^)/3'
_refine_ls_weighting_scheme calc
_refine_ls_wR_factor_gt 0.2055
_refine_ls_wR_factor_ref 0.2171
_reflns_number_gt 6141
_reflns_number_total 7356
_reflns_threshold_expression >2sigma(I)
_cod_data_source_file c3ce41553h.txt
_cod_data_source_block pnma
_cod_depositor_comments
;
The following automatic conversions were performed:

'_exptl_absorpt_correction_type' value 'Multi-scan' changed to
'multi-scan' according to
/usr/data/users/saulius/automatic-downloads/current/RSC/lib/dictionaries/cif_core.dic
dictionary named 'cif_core.dic' version 2.4.2 from 2011-04-26.

Automatic conversion script
Id: cif_fix_values 2281 2013-09-26 08:29:07Z andrius 
;
_cod_original_sg_symbol_H-M Pnma
_cod_database_code 7213787

loop_
_symmetry_equiv_pos_as_xyz
'x, y, z'
'-x+1/2, -y, z+1/2'
'-x, y+1/2, -z'
'x+1/2, -y+1/2, -z+1/2'
'-x, -y, -z'
'x-1/2, y, -z-1/2'
'x, -y-1/2, z'
'-x-1/2, y-1/2, z-1/2'

loop_
_atom_site_label
_atom_site_type_symbol
_atom_site_fract_x
_atom_site_fract_y
_atom_site_fract_z
_atom_site_U_iso_or_equiv
_atom_site_adp_type
_atom_site_occupancy
_atom_site_symmetry_multiplicity
_atom_site_calc_flag
_atom_site_refinement_flags
Mn1 Mn 0.30609(5) 0.53456(3) 0.11991(4) 0.0325(2) Uani 1 1 d .
Mn2 Mn 0.03958(6) 0.59758(3) 0.12753(5) 0.0412(3) Uani 1 1 d U
C1 C 0.2283(4) 0.60734(19) 0.2124(3) 0.0378(13) Uani 1 1 d .
C2 C 0.2360(4) 0.65106(19) 0.2486(4) 0.0460(15) Uani 1 1 d .
H2A H 0.2653 0.6488 0.2996 0.055 Uiso 1 1 calc R
H2B H 0.2722 0.6682 0.2141 0.055 Uiso 1 1 calc R
C3 C 0.1503(4) 0.67324(19) 0.2608(4) 0.0479(15) Uani 1 1 d .
H3A H 0.1238 0.6785 0.2094 0.058 Uiso 1 1 calc R
H3B H 0.1116 0.6551 0.2907 0.058 Uiso 1 1 calc R
C4 C 0.3393(11) 0.7500 0.5162(17) 0.190(15) Uani 1 2 d SD
C5 C 0.2601(12) 0.7260(6) 0.5371(11) 0.113(8) Uani 0.50 1 d PD
H5 H 0.2598 0.7123 0.5894 0.135 Uiso 1 1 calc R
C6 C 0.1741(8) 0.7500 0.5125(6) 0.078(3) Uani 1 2 d SD
H6 H 0.1220 0.7500 0.5461 0.093 Uiso 1 2 calc SR
C7 C 0.1622(5) 0.7113(2) 0.3871(4) 0.0581(18) Uani 1 1 d .
C8 C 0.1606(5) 0.7500 0.2599(5) 0.0410(19) Uani 1 2 d S
C9 C 0.1072(6) 0.6715(3) 0.0310(5) 0.080(2) Uani 1 1 d U
C10 C 0.1810(8) 0.6483(3) -0.0010(9) 0.149(6) Uani 1 1 d .
H10A H 0.1609 0.6212 -0.0196 0.179 Uiso 1 1 calc R
H10B H 0.2224 0.6434 0.0417 0.179 Uiso 1 1 calc R
C11 C 0.2306(9) 0.6720(3) -0.0735(5) 0.112(4) Uani 1 1 d .
H11A H 0.2733 0.6530 -0.0964 0.135 Uiso 1 1 calc R
H11B H 0.1886 0.6787 -0.1148 0.135 Uiso 1 1 calc R
C12 C 0.4396(8) 0.7500 0.2587(9) 0.101(4) Uani 1 2 d SU
C13 C 0.3885(9) 0.7500 0.1883(8) 0.116(4) Uani 1 2 d SDU
H13A H 0.3510 0.7745 0.1904 0.140 Uiso 0.50 1 calc PR
H13B H 0.3510 0.7255 0.1904 0.140 Uiso 0.50 1 calc PR
C14 C 0.4309(8) 0.7500 0.1099(8) 0.109(4) Uani 1 2 d SDU
H14A H 0.4678 0.7254 0.1054 0.131 Uiso 0.50 1 calc PR
H14B H 0.4678 0.7746 0.1054 0.131 Uiso 0.50 1 calc PR
C15 C 0.3353(7) 0.7114(4) 0.0141(6) 0.093(3) Uani 1 1 d .
C16 C 0.2488(10) 0.7500 -0.0821(8) 0.088(4) Uani 1 2 d S
C17 C -0.1186(4) 0.6134(2) -0.0089(4) 0.0516(16) Uani 1 1 d .
H17 H -0.1416 0.6328 0.0269 0.062 Uiso 1 1 calc R
C18 C -0.1574(5) 0.6077(3) -0.0823(5) 0.069(2) Uani 1 1 d .
H18 H -0.2069 0.6234 -0.0936 0.083 Uiso 1 1 calc R
C19 C -0.0574(5) 0.5598(3) -0.1176(4) 0.062(2) Uani 1 1 d .
H19 H -0.0344 0.5410 -0.1544 0.075 Uiso 1 1 calc R
C20 C -0.0162(4) 0.56450(18) -0.0440(3) 0.0381(13) Uani 1 1 d .
C21 C 0.0647(3) 0.54292(18) -0.0227(3) 0.0341(12) Uani 1 1 d .
C22 C 0.1785(3) 0.50669(18) -0.0173(3) 0.0319(12) Uani 1 1 d .
C23 C 0.2523(3) 0.47898(17) -0.0321(3) 0.0310(12) Uani 1 1 d .
C24 C 0.2590(4) 0.4494(2) -0.0920(3) 0.0393(14) Uani 1 1 d .
H24 H 0.2140 0.4456 -0.1283 0.047 Uiso 1 1 calc R
C25 C 0.3344(4) 0.42534(19) -0.0969(3) 0.0444(15) Uani 1 1 d .
H25 H 0.3397 0.4050 -0.1363 0.053 Uiso 1 1 calc R
C26 C 0.4018(3) 0.43170(19) -0.0430(3) 0.0380(13) Uani 1 1 d .
H26 H 0.4528 0.4160 -0.0464 0.046 Uiso 1 1 calc R
C27 C 0.3918(3) 0.46153(18) 0.0154(3) 0.0334(12) Uani 1 1 d .
C28 C 0.4560(3) 0.47217(18) 0.0771(3) 0.0312(12) Uani 1 1 d .
C29 C 0.5632(3) 0.47458(18) 0.1531(3) 0.0336(12) Uani 1 1 d .
C30 C 0.6495(3) 0.46688(18) 0.1906(3) 0.0336(12) Uani 1 1 d .
C31 C 0.7710(4) 0.4276(2) 0.2014(4) 0.0519(17) Uani 1 1 d .
H31 H 0.8044 0.4046 0.1862 0.062 Uiso 1 1 calc R
C32 C 0.8035(4) 0.4536(2) 0.2589(4) 0.0470(15) Uani 1 1 d .
H32 H 0.8571 0.4476 0.2819 0.056 Uiso 1 1 calc R
C33 C 0.6810(3) 0.49402(17) 0.2482(3) 0.0318(12) Uani 1 1 d .
H33 H 0.6474 0.5170 0.2633 0.038 Uiso 1 1 calc R
N1 N 0.1602(3) 0.71350(15) 0.3039(3) 0.0448(12) Uani 1 1 d .
N2 N 0.1691(5) 0.7500 0.4255(5) 0.056(2) Uani 1 2 d S
N3 N 0.3651(6) 0.7500 0.0415(6) 0.087(3) Uani 1 2 d S
N4 N 0.2763(5) 0.7124(3) -0.0472(4) 0.085(2) Uani 1 1 d .
N5 N -0.0485(3) 0.59143(16) 0.0105(3) 0.0426(12) Uani 1 1 d .
N6 N -0.1296(4) 0.5818(2) -0.1370(4) 0.074(2) Uani 1 1 d .
N7 N 0.1079(3) 0.51264(16) -0.0640(2) 0.0364(11) Uani 1 1 d .
N8 N 0.1044(3) 0.55427(16) 0.0451(3) 0.0368(11) Uani 1 1 d .
N9 N 0.1792(3) 0.53087(15) 0.0483(2) 0.0348(11) Uani 1 1 d .
N10 N 0.3184(3) 0.48458(14) 0.0208(2) 0.0319(10) Uani 1 1 d .
N11 N 0.4376(3) 0.50210(15) 0.1311(2) 0.0327(10) Uani 1 1 d .
N12 N 0.5077(3) 0.50342(15) 0.1816(2) 0.0324(10) Uani 1 1 d .
N13 N 0.5344(3) 0.45408(15) 0.0870(2) 0.0315(10) Uani 1 1 d .
N14 N 0.6942(3) 0.43316(17) 0.1657(3) 0.0455(13) Uani 1 1 d .
N15 N 0.7590(3) 0.48804(16) 0.2829(3) 0.0377(11) Uani 1 1 d .
O1 O 0.1540(3) 0.59275(14) 0.2010(2) 0.0475(10) Uani 1 1 d .
O2 O 0.2985(3) 0.58784(14) 0.1989(2) 0.0460(10) Uani 1 1 d .
O3W O -0.0508(4) 0.6329(2) 0.1996(5) 0.099(3) Uani 1 1 d .
H3WA H -0.0899 0.6173 0.2150 0.149 Uiso 1 1 calc R
O3 O 0.3749(12) 0.7206(5) 0.4767(11) 0.276(9) Uani 1 1 d .
O4 O 0.1596(5) 0.67919(17) 0.4229(3) 0.092(2) Uani 1 1 d .
O5 O 0.1605(5) 0.7500 0.1879(4) 0.0652(19) Uani 1 2 d S
O6 O 0.0716(5) 0.6572(2) 0.0808(4) 0.1005(19) Uani 1 1 d U
O7 O 0.0960(8) 0.7116(3) 0.0102(7) 0.177(4) Uani 1 1 d .
O8 O 0.4572(5) 0.7169(3) 0.2944(7) 0.156(4) Uani 1 1 d .
O9 O 0.3620(6) 0.6782(3) 0.0413(5) 0.133(3) Uani 1 1 d .
O10 O 0.2032(7) 0.7500 -0.1405(5) 0.106(3) Uani 1 2 d S
O11 O 0.9549(14) 0.6329(8) 0.3433(15) 0.196(10) Uani 0.50 1 d P
O1W O 0.3632(3) 0.58049(14) 0.0359(3) 0.0488(11) Uani 1 1 d .
H1WA H 0.3444 0.6040 0.0458 0.073 Uiso 1 1 calc R
O2W O -0.0323(3) 0.54471(17) 0.1780(3) 0.0467(12) Uani 1 1 d .
H2WA H -0.0117 0.5386 0.2216 0.070 Uiso 1 1 calc R
O14A O -0.0022(7) 0.7500 0.0748(6) 0.029(2) Uani 1 2 d S
O14B O -0.0009(4) 0.7320(2) 0.0865(4) 0.049(2) Uani 1 1 d .
H1WB H 0.383(4) 0.574(2) -0.009(4) 0.046(18) Uiso 1 1 d .
H2WB H -0.049(5) 0.529(2) 0.157(4) 0.06(3) Uiso 1 1 d .
H3WB H -0.063(6) 0.657(3) 0.205(5) 0.09(3) Uiso 1 1 d .

loop_
_atom_site_aniso_label
_atom_site_aniso_U_11
_atom_site_aniso_U_22
_atom_site_aniso_U_33
_atom_site_aniso_U_23
_atom_site_aniso_U_13
_atom_site_aniso_U_12
Mn1 0.0245(4) 0.0440(5) 0.0290(4) -0.0037(4) 0.0011(3) 0.0026(4)
Mn2 0.0407(5) 0.0405(6) 0.0424(5) -0.0021(4) -0.0045(4) 0.0042(4)
C1 0.043(3) 0.040(3) 0.030(3) 0.005(2) 0.000(2) 0.001(3)
C2 0.046(3) 0.038(4) 0.054(3) -0.008(3) 0.004(3) -0.003(3)
C3 0.045(4) 0.035(3) 0.063(4) 0.005(3) -0.008(3) -0.005(3)
C4 0.040(9) 0.34(5) 0.19(2) 0.000 -0.001(12) 0.000
C5 0.17(2) 0.101(16) 0.066(11) 0.009(10) -0.022(13) 0.028(15)
C6 0.093(9) 0.098(10) 0.042(5) 0.000 0.001(6) 0.000
C7 0.067(5) 0.045(4) 0.063(4) 0.001(4) 0.008(4) 0.000(4)
C8 0.031(4) 0.036(5) 0.056(5) 0.000 0.006(4) 0.000
C9 0.085(5) 0.086(5) 0.069(4) 0.003(4) 0.010(4) -0.020(4)
C10 0.142(10) 0.074(7) 0.230(14) -0.062(8) 0.122(10) -0.050(7)
C11 0.204(12) 0.066(6) 0.066(5) -0.027(5) -0.015(7) 0.000(7)
C12 0.046(6) 0.147(10) 0.109(8) 0.000 -0.025(5) 0.000
C13 0.066(6) 0.170(10) 0.114(8) 0.000 -0.016(6) 0.000
C14 0.053(6) 0.162(10) 0.112(8) 0.000 -0.008(6) 0.000
C15 0.099(7) 0.091(8) 0.090(7) -0.026(6) 0.003(6) 0.030(6)
C16 0.102(11) 0.097(11) 0.066(8) 0.000 0.019(8) 0.000
C17 0.044(4) 0.050(4) 0.061(4) 0.003(3) -0.009(3) 0.012(3)
C18 0.059(5) 0.062(5) 0.087(5) -0.003(4) -0.032(4) 0.023(4)
C19 0.057(4) 0.070(5) 0.060(4) -0.011(4) -0.027(3) 0.014(4)
C20 0.037(3) 0.036(3) 0.041(3) 0.007(3) -0.008(3) 0.000(3)
C21 0.022(3) 0.043(3) 0.037(3) 0.002(3) -0.008(2) -0.002(2)
C22 0.022(3) 0.044(3) 0.030(3) 0.009(2) 0.001(2) -0.005(2)
C23 0.026(3) 0.038(3) 0.030(3) 0.003(2) 0.000(2) -0.008(2)
C24 0.032(3) 0.052(4) 0.034(3) -0.001(3) -0.009(2) 0.001(3)
C25 0.050(4) 0.042(4) 0.040(3) -0.014(3) -0.017(3) 0.008(3)
C26 0.026(3) 0.045(3) 0.044(3) -0.005(3) 0.000(2) 0.006(2)
C27 0.025(3) 0.047(3) 0.028(3) -0.002(2) 0.002(2) -0.002(2)
C28 0.023(3) 0.047(3) 0.024(2) 0.002(2) 0.006(2) -0.002(2)
C29 0.026(3) 0.040(3) 0.034(3) 0.003(2) 0.001(2) -0.005(2)
C30 0.028(3) 0.041(3) 0.031(3) 0.004(2) 0.003(2) 0.008(2)
C31 0.039(3) 0.057(4) 0.059(4) -0.017(3) -0.013(3) 0.017(3)
C32 0.038(3) 0.057(4) 0.047(3) -0.006(3) -0.009(3) 0.009(3)
C33 0.024(3) 0.035(3) 0.036(3) -0.002(2) 0.000(2) -0.002(2)
N1 0.049(3) 0.027(3) 0.059(3) 0.002(2) -0.001(2) 0.001(2)
N2 0.062(5) 0.050(5) 0.056(5) 0.000 0.003(4) 0.000
N3 0.061(6) 0.121(11) 0.080(7) 0.000 -0.002(5) 0.000
N4 0.085(5) 0.099(6) 0.070(4) -0.008(4) 0.003(4) 0.015(5)
N5 0.035(3) 0.040(3) 0.053(3) 0.004(2) -0.010(2) 0.004(2)
N6 0.072(4) 0.074(5) 0.077(4) -0.013(4) -0.036(4) 0.023(4)
N7 0.032(2) 0.047(3) 0.030(2) 0.003(2) -0.0046(19) -0.006(2)
N8 0.026(2) 0.048(3) 0.036(2) 0.003(2) -0.0046(19) 0.007(2)
N9 0.028(2) 0.049(3) 0.028(2) -0.005(2) -0.0030(18) 0.007(2)
N10 0.030(2) 0.038(3) 0.028(2) 0.0018(19) 0.0005(18) 0.000(2)
N11 0.021(2) 0.046(3) 0.032(2) -0.001(2) 0.0005(18) 0.006(2)
N12 0.024(2) 0.044(3) 0.029(2) -0.008(2) -0.0022(18) 0.002(2)
N13 0.023(2) 0.041(3) 0.030(2) -0.002(2) 0.0018(18) 0.0036(19)
N14 0.035(3) 0.057(3) 0.045(3) -0.012(2) -0.007(2) 0.009(2)
N15 0.028(2) 0.047(3) 0.038(2) -0.002(2) -0.004(2) -0.002(2)
O1 0.044(2) 0.047(3) 0.051(2) -0.003(2) -0.015(2) -0.003(2)
O2 0.046(2) 0.047(3) 0.045(2) -0.0076(19) 0.0081(19) 0.008(2)
O3W 0.054(4) 0.084(5) 0.159(7) -0.061(5) 0.018(4) 0.015(3)
O3 0.32(2) 0.155(12) 0.35(2) 0.006(13) 0.136(17) -0.037(12)
O4 0.153(6) 0.050(3) 0.074(4) 0.024(3) 0.007(4) -0.003(4)
O5 0.093(5) 0.056(4) 0.047(4) 0.000 0.015(4) 0.000
O6 0.126(5) 0.085(4) 0.090(4) 0.026(3) -0.018(4) -0.038(4)
O7 0.225(11) 0.096(7) 0.210(10) 0.033(7) 0.073(9) 0.033(7)
O8 0.108(6) 0.101(6) 0.258(11) 0.035(7) -0.068(7) 0.018(5)
O9 0.161(8) 0.114(7) 0.124(6) -0.037(5) -0.037(5) 0.057(6)
O10 0.151(9) 0.115(8) 0.051(5) 0.000 -0.001(5) 0.000
O11 0.163(19) 0.20(2) 0.23(2) 0.016(19) 0.048(17) -0.040(16)
O1W 0.058(3) 0.050(3) 0.039(2) 0.000(2) 0.020(2) 0.008(2)
O2W 0.057(3) 0.050(3) 0.033(2) 0.005(2) -0.010(2) -0.005(2)
O14A 0.046(5) 0.020(7) 0.022(4) 0.000 0.005(3) 0.000
O14B 0.042(3) 0.049(6) 0.054(3) 0.012(3) 0.024(2) 0.027(3)

loop_
_atom_type_symbol
_atom_type_description
_atom_type_scat_dispersion_real
_atom_type_scat_dispersion_imag
_atom_type_scat_source
C C 0.0033 0.0016 'International Tables Vol C Tables 4.2.6.8 and 6.1.1.4'
H H 0.0000 0.0000 'International Tables Vol C Tables 4.2.6.8 and 6.1.1.4'
N N 0.0061 0.0033 'International Tables Vol C Tables 4.2.6.8 and 6.1.1.4'
O O 0.0106 0.0060 'International Tables Vol C Tables 4.2.6.8 and 6.1.1.4'
Mn Mn 0.3368 0.7283 'International Tables Vol C Tables 4.2.6.8 and 6.1.1.4'

loop_
_geom_angle_atom_site_label_1
_geom_angle_atom_site_label_2
_geom_angle_atom_site_label_3
_geom_angle
_geom_angle_site_symmetry_1
_geom_angle_site_symmetry_3
O2 Mn1 O1W 83.87(17) . .
O2 Mn1 N11 110.76(16) . .
O1W Mn1 N11 90.02(17) . .
O2 Mn1 N9 108.46(16) . .
O1W Mn1 N9 92.13(17) . .
N11 Mn1 N9 140.72(16) . .
O2 Mn1 N10 171.59(16) . .
O1W Mn1 N10 87.93(16) . .
N11 Mn1 N10 70.96(15) . .
N9 Mn1 N10 69.93(15) . .
O2 Mn1 N15 93.08(17) . 6_556
O1W Mn1 N15 173.73(17) . 6_556
N11 Mn1 N15 85.95(16) . 6_556
N9 Mn1 N15 94.03(16) . 6_556
N10 Mn1 N15 95.26(16) . 6_556
O6 Mn2 O3W 83.7(3) . .
O6 Mn2 O1 95.0(2) . .
O3W Mn2 O1 104.0(2) . .
O6 Mn2 O2W 162.7(3) . .
O3W Mn2 O2W 81.9(3) . .
O1 Mn2 O2W 97.82(17) . .
O6 Mn2 N8 103.0(3) . .
O3W Mn2 N8 166.9(2) . .
O1 Mn2 N8 86.86(16) . .
O2W Mn2 N8 89.41(19) . .
O6 Mn2 N5 84.3(2) . .
O3W Mn2 N5 98.0(3) . .
O1 Mn2 N5 157.81(17) . .
O2W Mn2 N5 88.22(18) . .
N8 Mn2 N5 71.81(16) . .
O1 C1 O2 124.8(6) . .
O1 C1 C2 118.2(5) . .
O2 C1 C2 117.0(5) . .
C3 C2 C1 114.5(5) . .
C3 C2 H2A 108.6 . .
C1 C2 H2A 108.6 . .
C3 C2 H2B 108.6 . .
C1 C2 H2B 108.6 . .
H2A C2 H2B 107.6 . .
N1 C3 C2 112.5(5) . .
N1 C3 H3A 109.1 . .
C2 C3 H3A 109.1 . .
N1 C3 H3B 109.1 . .
C2 C3 H3B 109.1 . .
H3A C3 H3B 107.8 . .
O3 C4 O3 95(2) 7_575 .
O3 C4 C5 149(2) 7_575 .
O3 C4 C5 95.6(11) . .
O3 C4 C5 95.6(11) 7_575 7_575
O3 C4 C5 149(2) . 7_575
C5 C4 C5 62.1(15) . 7_575
C4 C5 C5 58.9(8) . 7_575
C4 C5 C6 112.1(13) . .
C5 C5 C6 61.1(7) 7_575 .
C4 C5 H5 116.5 . .
C5 C5 H5 116.5 7_575 .
C6 C5 H5 116.5 . .
N2 C6 C5 107.7(10) . 7_575
N2 C6 C5 107.7(10) . .
C5 C6 C5 57.8(15) 7_575 .
N2 C6 H6 122.2 . .
C5 C6 H6 122.2 7_575 .
C5 C6 H6 122.2 . .
O4 C7 N2 122.0(7) . .
O4 C7 N1 123.2(7) . .
N2 C7 N1 114.8(6) . .
O5 C8 N1 122.4(4) . 7_575
O5 C8 N1 122.4(4) . .
N1 C8 N1 115.1(8) 7_575 .
O6 C9 O7 122.0(11) . .
O6 C9 C10 117.4(11) . .
O7 C9 C10 119.2(9) . .
C9 C10 C11 114.1(11) . .
C9 C10 H10A 108.7 . .
C11 C10 H10A 108.7 . .
C9 C10 H10B 108.7 . .
C11 C10 H10B 108.7 . .
H10A C10 H10B 107.6 . .
N4 C11 C10 112.9(7) . .
N4 C11 H11A 109.0 . .
C10 C11 H11A 109.0 . .
N4 C11 H11B 109.0 . .
C10 C11 H11B 109.0 . .
H11A C11 H11B 107.8 . .
O8 C12 O8 116.1(15) . 7_575
O8 C12 C13 121.5(7) . .
O8 C12 C13 121.5(7) 7_575 .
C12 C13 C14 120.0(12) . .
C12 C13 H13A 107.3 . .
C14 C13 H13A 107.3 . .
C12 C13 H13B 107.3 . .
C14 C13 H13B 107.3 . .
H13A C13 H13B 106.9 . .
C13 C14 N3 112.2(11) . .
C13 C14 H14A 109.2 . .
N3 C14 H14A 109.2 . .
C13 C14 H14B 109.2 . .
N3 C14 H14B 109.2 . .
H14A C14 H14B 107.9 . .
O9 C15 N4 121.4(10) . .
O9 C15 N3 122.0(10) . .
N4 C15 N3 116.5(10) . .
O10 C16 N4 121.1(7) . .
O10 C16 N4 121.1(7) . 7_575
N4 C16 N4 117.8(13) . 7_575
N5 C17 C18 120.0(7) . .
N5 C17 H17 120.0 . .
C18 C17 H17 120.0 . .
N6 C18 C17 124.8(7) . .
N6 C18 H18 117.6 . .
C17 C18 H18 117.6 . .
N6 C19 C20 122.1(7) . .
N6 C19 H19 119.0 . .
C20 C19 H19 119.0 . .
N5 C20 C19 120.0(5) . .
N5 C20 C21 116.5(5) . .
C19 C20 C21 123.4(6) . .
N8 C21 N7 113.7(4) . .
N8 C21 C20 117.8(5) . .
N7 C21 C20 128.5(5) . .
N9 C22 N7 113.7(5) . .
N9 C22 C23 118.6(4) . .
N7 C22 C23 127.6(5) . .
N10 C23 C24 120.5(5) . .
N10 C23 C22 113.0(5) . .
C24 C23 C22 126.5(5) . .
C23 C24 C25 118.8(5) . .
C23 C24 H24 120.6 . .
C25 C24 H24 120.6 . .
C26 C25 C24 120.1(5) . .
C26 C25 H25 119.9 . .
C24 C25 H25 119.9 . .
C27 C26 C25 118.8(5) . .
C27 C26 H26 120.6 . .
C25 C26 H26 120.6 . .
N10 C27 C26 121.2(5) . .
N10 C27 C28 112.8(5) . .
C26 C27 C28 126.0(5) . .
N11 C28 N13 114.1(4) . .
N11 C28 C27 119.8(5) . .
N13 C28 C27 126.1(5) . .
N12 C29 N13 114.3(5) . .
N12 C29 C30 121.9(5) . .
N13 C29 C30 123.7(5) . .
N14 C30 C33 122.5(5) . .
N14 C30 C29 117.2(5) . .
C33 C30 C29 120.3(5) . .
N14 C31 C32 124.0(6) . .
N14 C31 H31 118.0 . .
C32 C31 H31 118.0 . .
N15 C32 C31 121.1(5) . .
N15 C32 H32 119.4 . .
C31 C32 H32 119.4 . .
N15 C33 C30 121.7(5) . .
N15 C33 H33 119.1 . .
C30 C33 H33 119.1 . .
C8 N1 C7 125.3(6) . .
C8 N1 C3 118.0(5) . .
C7 N1 C3 116.6(5) . .
C7 N2 C7 124.2(8) . 7_575
C7 N2 C6 117.7(4) . .
C7 N2 C6 117.7(4) 7_575 .
C15 N3 C15 124.2(12) . 7_575
C15 N3 C14 117.8(6) . .
C15 N3 C14 117.8(6) 7_575 .
C15 N4 C16 122.2(10) . .
C15 N4 C11 120.0(9) . .
C16 N4 C11 117.4(9) . .
C17 N5 C20 118.0(5) . .
C17 N5 Mn2 128.1(4) . .
C20 N5 Mn2 113.6(3) . .
C18 N6 C19 115.2(6) . .
C22 N7 C21 101.2(4) . .
C21 N8 N9 105.6(4) . .
C21 N8 Mn2 119.9(3) . .
N9 N8 Mn2 134.2(3) . .
C22 N9 N8 105.8(4) . .
C22 N9 Mn1 117.8(3) . .
N8 N9 Mn1 134.9(3) . .
C27 N10 C23 120.6(4) . .
C27 N10 Mn1 119.5(3) . .
C23 N10 Mn1 119.9(3) . .
C28 N11 N12 105.8(4) . .
C28 N11 Mn1 116.9(3) . .
N12 N11 Mn1 137.2(3) . .
C29 N12 N11 105.0(4) . .
C28 N13 C29 100.8(4) . .
C31 N14 C30 114.8(5) . .
C33 N15 C32 115.8(5) . .
C33 N15 Mn1 119.5(4) . 6_656
C32 N15 Mn1 124.7(4) . 6_656
C1 O1 Mn2 144.0(4) . .
C1 O2 Mn1 122.8(4) . .
Mn2 O3W H3WA 109.5 . .
Mn2 O3W H3WB 136(7) . .
H3WA O3W H3WB 111.9 . .
C9 O6 Mn2 140.4(8) . .
Mn1 O1W H1WA 109.5 . .
Mn1 O1W H1WB 124(4) . .
H1WA O1W H1WB 122.4 . .
Mn2 O2W H2WA 109.5 . .
Mn2 O2W H2WB 125(7) . .
H2WA O2W H2WB 116.0 . .
O14B O14A O14B 142(3) 7_575 .
O14A O14B O14B 18.9(15) . 7_575

loop_
_geom_bond_atom_site_label_1
_geom_bond_atom_site_label_2
_geom_bond_distance
_geom_bond_site_symmetry_2
Mn1 O2 2.155(4) .
Mn1 O1W 2.213(4) .
Mn1 N11 2.277(4) .
Mn1 N9 2.293(4) .
Mn1 N10 2.309(4) .
Mn1 N15 2.318(5) 6_556
Mn2 O6 2.113(6) .
Mn2 O3W 2.157(6) .
Mn2 O1 2.152(4) .
Mn2 O2W 2.184(5) .
Mn2 N8 2.193(5) .
Mn2 N5 2.393(5) .
C1 O1 1.248(7) .
C1 O2 1.266(7) .
C1 C2 1.523(8) .
C2 C3 1.508(9) .
C2 H2A 0.9700 .
C2 H2B 0.9700 .
C3 N1 1.479(8) .
C3 H3A 0.9700 .
C3 H3B 0.9700 .
C4 O3 1.270(19) 7_575
C4 O3 1.270(19) .
C4 C5 1.480(16) .
C4 C5 1.480(16) 7_575
C5 C5 1.53(4) 7_575
C5 C6 1.581(15) .
C5 H5 0.9800 .
C6 N2 1.462(12) .
C6 C5 1.581(15) 7_575
C6 H6 0.9800 .
C7 O4 1.187(8) .
C7 N2 1.394(8) .
C7 N1 1.398(8) .
C8 O5 1.208(10) .
C8 N1 1.377(7) 7_575
C8 N1 1.377(7) .
C9 O6 1.095(9) .
C9 O7 1.336(12) .
C9 C10 1.455(13) .
C10 C11 1.622(15) .
C10 H10A 0.9700 .
C10 H10B 0.9700 .
C11 N4 1.531(12) .
C11 H11A 0.9700 .
C11 H11B 0.9700 .
C12 O8 1.242(10) .
C12 O8 1.242(10) 7_575
C12 C13 1.420(18) .
C13 C14 1.468(14) .
C13 H13A 0.9700 .
C13 H13B 0.9700 .
C14 N3 1.529(16) .
C14 H14A 0.9700 .
C14 H14B 0.9700 .
C15 O9 1.224(12) .
C15 N4 1.371(12) .
C15 N3 1.389(12) .
C16 O10 1.205(16) .
C16 N4 1.397(10) .
C16 N4 1.397(10) 7_575
C17 N5 1.325(7) .
C17 C18 1.380(9) .
C17 H17 0.9300 .
C18 N6 1.305(10) .
C18 H18 0.9300 .
C19 N6 1.351(9) .
C19 C20 1.395(8) .
C19 H19 0.9300 .
C20 N5 1.348(8) .
C20 C21 1.465(7) .
C21 N8 1.341(7) .
C21 N7 1.360(7) .
C22 N9 1.344(7) .
C22 N7 1.351(6) .
C22 C23 1.458(8) .
C23 N10 1.360(6) .
C23 C24 1.381(8) .
C24 C25 1.391(8) .
C24 H24 0.9300 .
C25 C26 1.389(8) .
C25 H25 0.9300 .
C26 C27 1.373(8) .
C26 H26 0.9300 .
C27 N10 1.349(7) .
C27 C28 1.469(7) .
C28 N11 1.345(7) .
C28 N13 1.345(7) .
C29 N12 1.340(7) .
C29 N13 1.361(7) .
C29 C30 1.488(7) .
C30 N14 1.342(7) .
C30 C33 1.384(7) .
C31 N14 1.335(7) .
C31 C32 1.368(9) .
C31 H31 0.9300 .
C32 N15 1.353(8) .
C32 H32 0.9300 .
C33 N15 1.346(7) .
C33 H33 0.9300 .
N2 C7 1.394(8) 7_575
N3 C15 1.389(11) 7_575
N8 N9 1.370(6) .
N11 N12 1.371(6) .
N15 Mn1 2.318(5) 6_656
O3W H3WA 0.8200 .
O3W H3WB 0.78(10) .
O1W H1WA 0.8200 .
O1W H1WB 0.84(6) .
O2W H2WA 0.8200 .
O2W H2WB 0.67(7) .
O14A O14B 0.607(5) 7_575
O14A O14B 0.607(5) .
O14B O14B 1.148(13) 7_575
